data_1534315
loop_
_publ_author_name
'Braun, R.M.'
'Hoppe, R.'

_publ_section_title
;
 Zur Kenntnis von Cs2 Sn2 O3
;
_journal_name_full 'Zeitschrift fuer Anorganische und Allgemeine Chemie'
_journal_page_first 81
_journal_page_last 89
_journal_volume 480
_journal_year 1981
_chemical_formula_sum 'Cs2 O3 Sn2'
_chemical_name_systematic 'Cs2 Sn2 O3'
_space_group_IT_number 62
_symmetry_space_group_name_Hall '-P 2ac 2n'
_symmetry_space_group_name_H-M 'P n m a'
_cell_angle_alpha 90
_cell_angle_beta 90
_cell_angle_gamma 90
_cell_formula_units_Z 4
_cell_length_a 13.708
_cell_length_b 6.098
_cell_length_c 8.921
_cell_volume 745.719
_citation_journal_id_ASTM ZAACAB
_cod_data_source_file Braun_ZAACAB_1981_7.cif
_cod_data_source_block Cs2O3Sn2
_cod_original_cell_volume 745.7187
_cod_database_code 1534315

loop_
_symmetry_equiv_pos_as_xyz
x,y,z
-x+1/2,-y,z+1/2
x+1/2,-y+1/2,-z+1/2
-x,y+1/2,-z
-x,-y,-z
x-1/2,y,-z-1/2
-x-1/2,y-1/2,z-1/2
x,-y-1/2,z

loop_
_atom_site_label
_atom_site_type_symbol
_atom_site_fract_x
_atom_site_fract_y
_atom_site_fract_z
_atom_site_occupancy
_atom_site_U_iso_or_equiv
O1 O-2 0.2729 0.0007 0.2319 1 0.0
Cs1 Cs+1 0.3703 0.25 0.5343 1 0.0
Sn2 Sn+2 0.3053 0.25 0.0813 1 0.0
Cs2 Cs+1 0.0949 0.25 0.3369 1 0.0
Sn1 Sn+2 0.1335 0.25 0.7823 1 0.0
O2 O-2 0.16 0.25 0.0053 1 0.0
